data_7034645
loop_
_publ_author_name
'Roberts, Andrew J.'
'Clegg, William'
'Kennedy, Alan R.'
'Probert, Michael R.'
'Robertson, Stuart D.'
'Hevia, Eva'

_publ_section_title
;
 Two alternative approaches to access mixed hydride-amido zinc complexes:
 synthetic, structural and solution implications.
;
_journal_issue 17
_journal_name_full 'Dalton transactions (Cambridge, England : 2003)'
_journal_page_first 8169
_journal_page_last 8177
_journal_paper_doi 10.1039/c5dt00312a
_journal_volume 44
_journal_year 2015
_chemical_formula_moiety 'C33 H55 N3 Si2 Zn'
_chemical_formula_sum 'C33 H55 N3 Si2 Zn'
_chemical_formula_weight 615.35
_chemical_name_systematic
; 
 ? 
;
_chemical_properties_physical 'Air-sensitive, Moisture-sensitive, Oxygen-sensitive'
_space_group_IT_number 19
_symmetry_cell_setting orthorhombic
_symmetry_space_group_name_Hall 'P 2ac 2ab'
_symmetry_space_group_name_H-M 'P 21 21 21'
_atom_sites_solution_hydrogens geom
_atom_sites_solution_primary direct
_atom_sites_solution_secondary difmap
_audit_creation_method SHELXL-97
_audit_update_record
;
2015-01-06 deposited with the CCDC.
2015-03-27 downloaded from the CCDC.
;
_cell_angle_alpha 90.00
_cell_angle_beta 90.00
_cell_angle_gamma 90.00
_cell_formula_units_Z 4
_cell_length_a 11.9943(5)
_cell_length_b 13.8275(5)
_cell_length_c 21.8642(8)
_cell_measurement_reflns_used 5143
_cell_measurement_temperature 123(2)
_cell_measurement_theta_max 28.2019
_cell_measurement_theta_min 3.2642
_cell_volume 3626.2(2)
_computing_cell_refinement
;
CrysAlisPro, Oxford Diffraction Ltd.,
Version 1.171.34.40 (release 27-08-2010 CrysAlis171 .NET)
(compiled Aug 27 2010,11:50:40)
;
_computing_data_collection
;
CrysAlisPro, Oxford Diffraction Ltd.,
Version 1.171.34.40 (release 27-08-2010 CrysAlis171 .NET)
(compiled Aug 27 2010,11:50:40)
;
_computing_data_reduction
;
CrysAlisPro, Oxford Diffraction Ltd.,
Version 1.171.34.40 (release 27-08-2010 CrysAlis171 .NET)
(compiled Aug 27 2010,11:50:40)
;
_computing_structure_refinement 'SHELXL-97 (Sheldrick, 1997)'
_computing_structure_solution 'SHELXS-97 (Sheldrick, 1990)'
_diffrn_ambient_temperature 123(2)
_diffrn_measured_fraction_theta_full 0.994
_diffrn_measured_fraction_theta_max 0.893
_diffrn_measurement_device_type 'Oxford Diffraction, Xcalibur E'
_diffrn_measurement_method 'omega scans'
_diffrn_radiation_monochromator graphite
_diffrn_radiation_source 'fine-focus sealed tube'
_diffrn_radiation_type MoK\a
_diffrn_radiation_wavelength 0.71073
_diffrn_reflns_av_R_equivalents 0.0311
_diffrn_reflns_av_sigmaI/netI 0.0603
_diffrn_reflns_limit_h_max 14
_diffrn_reflns_limit_h_min -14
_diffrn_reflns_limit_k_max 17
_diffrn_reflns_limit_k_min -10
_diffrn_reflns_limit_l_max 26
_diffrn_reflns_limit_l_min -28
_diffrn_reflns_number 13071
_diffrn_reflns_theta_full 26.00
_diffrn_reflns_theta_max 28.26
_diffrn_reflns_theta_min 3.27
_exptl_absorpt_coefficient_mu 0.767
_exptl_absorpt_correction_T_max 1.00000
_exptl_absorpt_correction_T_min 0.94066
_exptl_absorpt_correction_type multi-scan
_exptl_absorpt_process_details
;
CrysAlisPro, Oxford Diffraction Ltd.,
Version 1.171.34.40 (release 27-08-2010 CrysAlis171 .NET)
(compiled Aug 27 2010,11:50:40)
Empirical absorption correction using spherical harmonics,
 implemented in SCALE3 ABSPACK scaling algorithm.
;
_exptl_crystal_colour colourless
_exptl_crystal_density_diffrn 1.127
_exptl_crystal_density_method 'not measured'
_exptl_crystal_description block
_exptl_crystal_F_000 1328
_exptl_crystal_size_max 0.22
_exptl_crystal_size_mid 0.14
_exptl_crystal_size_min 0.04
_refine_diff_density_max 0.387
_refine_diff_density_min -0.386
_refine_diff_density_rms 0.061
_refine_ls_abs_structure_details 'Flack H D (1983), Acta Cryst. A39, 876-881'
_refine_ls_abs_structure_Flack -0.017(9)
_refine_ls_extinction_method none
_refine_ls_goodness_of_fit_ref 1.041
_refine_ls_hydrogen_treatment mixed
_refine_ls_matrix_type full
_refine_ls_number_parameters 378
_refine_ls_number_reflns 7050
_refine_ls_number_restraints 0
_refine_ls_restrained_S_all 1.041
_refine_ls_R_factor_all 0.0549
_refine_ls_R_factor_gt 0.0399
_refine_ls_shift/su_max 0.001
_refine_ls_shift/su_mean 0.000
_refine_ls_structure_factor_coef Fsqd
_refine_ls_weighting_details 'calc w=1/[\s^2^(Fo^2^)+(0.0259P)^2^+0.5653P] where P=(Fo^2^+2Fc^2^)/3'
_refine_ls_weighting_scheme calc
_refine_ls_wR_factor_gt 0.0700
_refine_ls_wR_factor_ref 0.0760
_reflns_number_gt 5999
_reflns_number_total 7050
_reflns_threshold_expression I>2sigma(I)
_cod_data_source_file c5dt00312a2.cif
_cod_data_source_block srar1404
_cod_depositor_comments 'Adding full bibliography for 7034643--7034645.cif.'
_cod_database_code 7034645

loop_
_symmetry_equiv_pos_as_xyz
'x, y, z'
'-x+1/2, -y, z+1/2'
'-x, y+1/2, -z+1/2'
'x+1/2, -y+1/2, -z'

loop_
_atom_site_label
_atom_site_type_symbol
_atom_site_fract_x
_atom_site_fract_y
_atom_site_fract_z
_atom_site_U_iso_or_equiv
_atom_site_adp_type
_atom_site_occupancy
_atom_site_symmetry_multiplicity
_atom_site_calc_flag
_atom_site_refinement_flags
Zn1 Zn 0.38702(3) 0.93760(2) 0.168453(15) 0.02104(9) Uani 1 1 d .
Si1 Si 0.16900(7) 0.83169(6) 0.20303(4) 0.0248(2) Uani 1 1 d .
Si2 Si 0.21413(8) 0.88160(6) 0.07006(4) 0.0254(2) Uani 1 1 d .
N1 N 0.51233(19) 1.12372(17) 0.12460(10) 0.0180(5) Uani 1 1 d .
N2 N 0.42435(19) 1.14372(15) 0.20873(10) 0.0168(5) Uani 1 1 d .
N3 N 0.2445(2) 0.88439(17) 0.14604(10) 0.0237(6) Uani 1 1 d .
C1 C 0.4341(2) 1.08192(18) 0.16045(12) 0.0174(6) Uani 1 1 d .
C2 C 0.5527(3) 1.2082(2) 0.15114(13) 0.0222(7) Uani 1 1 d .
C3 C 0.4973(3) 1.2210(2) 0.20346(14) 0.0220(7) Uani 1 1 d .
C4 C 0.5485(2) 1.08831(19) 0.06545(12) 0.0203(7) Uani 1 1 d .
C5 C 0.6373(3) 1.0232(2) 0.06326(13) 0.0250(7) Uani 1 1 d .
C6 C 0.6718(3) 0.9933(2) 0.00554(14) 0.0352(8) Uani 1 1 d .
H6A H 0.7325 0.9495 0.0020 0.042 Uiso 1 1 calc R
C7 C 0.6194(3) 1.0263(2) -0.04653(14) 0.0404(9) Uani 1 1 d .
H7A H 0.6442 1.0043 -0.0854 0.048 Uiso 1 1 calc R
C8 C 0.5321(3) 1.0903(2) -0.04327(14) 0.0350(9) Uani 1 1 d .
H8A H 0.4981 1.1126 -0.0799 0.042 Uiso 1 1 calc R
C9 C 0.4925(3) 1.1230(2) 0.01311(13) 0.0274(7) Uani 1 1 d .
C10 C 0.6961(3) 0.9891(2) 0.12084(14) 0.0291(8) Uani 1 1 d .
H10A H 0.6445 1.0005 0.1560 0.035 Uiso 1 1 calc R
C11 C 0.8014(3) 1.0487(3) 0.13220(16) 0.0436(9) Uani 1 1 d .
H11A H 0.7818 1.1174 0.1348 0.065 Uiso 1 1 calc R
H11B H 0.8539 1.0388 0.0984 0.065 Uiso 1 1 calc R
H11C H 0.8361 1.0281 0.1706 0.065 Uiso 1 1 calc R
C12 C 0.7235(3) 0.8805(2) 0.11941(17) 0.0436(10) Uani 1 1 d .
H12A H 0.7517 0.8604 0.1595 0.065 Uiso 1 1 calc R
H12B H 0.7804 0.8682 0.0882 0.065 Uiso 1 1 calc R
H12C H 0.6559 0.8438 0.1096 0.065 Uiso 1 1 calc R
C13 C 0.3962(3) 1.1940(2) 0.01732(13) 0.0329(8) Uani 1 1 d .
H13A H 0.3584 1.1831 0.0575 0.039 Uiso 1 1 calc R
C14 C 0.3090(3) 1.1800(3) -0.03271(16) 0.0514(11) Uani 1 1 d .
H14A H 0.2846 1.1123 -0.0331 0.077 Uiso 1 1 calc R
H14B H 0.3416 1.1964 -0.0725 0.077 Uiso 1 1 calc R
H14C H 0.2450 1.2221 -0.0247 0.077 Uiso 1 1 calc R
C15 C 0.4372(3) 1.2988(2) 0.01632(15) 0.0411(9) Uani 1 1 d .
H15A H 0.4895 1.3092 0.0501 0.062 Uiso 1 1 calc R
H15B H 0.3735 1.3427 0.0208 0.062 Uiso 1 1 calc R
H15C H 0.4750 1.3117 -0.0226 0.062 Uiso 1 1 calc R
C16 C 0.3420(2) 1.13426(19) 0.25683(12) 0.0174(6) Uani 1 1 d .
C17 C 0.2302(3) 1.1537(2) 0.24247(12) 0.0198(6) Uani 1 1 d .
C18 C 0.1531(3) 1.1452(2) 0.28921(13) 0.0272(7) Uani 1 1 d .
H18A H 0.0766 1.1569 0.2809 0.033 Uiso 1 1 calc R
C19 C 0.1854(3) 1.1200(2) 0.34767(13) 0.0304(8) Uani 1 1 d .
H19A H 0.1310 1.1149 0.3791 0.036 Uiso 1 1 calc R
C20 C 0.2962(3) 1.1022(2) 0.36085(13) 0.0286(8) Uani 1 1 d .
H20A H 0.3170 1.0854 0.4014 0.034 Uiso 1 1 calc R
C21 C 0.3779(3) 1.10839(19) 0.31589(11) 0.0224(7) Uani 1 1 d .
C22 C 0.4980(2) 1.0874(2) 0.33157(14) 0.0250(7) Uani 1 1 d .
H22A H 0.5435 1.0975 0.2938 0.030 Uiso 1 1 calc R
C23 C 0.5422(3) 1.1553(3) 0.38073(16) 0.0397(9) Uani 1 1 d .
H23A H 0.5350 1.2224 0.3668 0.060 Uiso 1 1 calc R
H23B H 0.6208 1.1408 0.3887 0.060 Uiso 1 1 calc R
H23C H 0.4991 1.1465 0.4184 0.060 Uiso 1 1 calc R
C24 C 0.5133(3) 0.9824(2) 0.35182(16) 0.0450(10) Uani 1 1 d .
H24A H 0.4848 0.9391 0.3200 0.068 Uiso 1 1 calc R
H24B H 0.4723 0.9715 0.3899 0.068 Uiso 1 1 calc R
H24C H 0.5927 0.9695 0.3585 0.068 Uiso 1 1 calc R
C25 C 0.1962(3) 1.1874(2) 0.17864(13) 0.0259(7) Uani 1 1 d .
H25A H 0.2393 1.1480 0.1484 0.031 Uiso 1 1 calc R
C26 C 0.0720(2) 1.1723(2) 0.16505(15) 0.0330(8) Uani 1 1 d .
H26A H 0.0516 1.1051 0.1740 0.049 Uiso 1 1 calc R
H26B H 0.0575 1.1862 0.1218 0.049 Uiso 1 1 calc R
H26C H 0.0276 1.2159 0.1907 0.049 Uiso 1 1 calc R
C27 C 0.2280(3) 1.2936(2) 0.16873(17) 0.0406(9) Uani 1 1 d .
H27A H 0.3080 1.3020 0.1762 0.061 Uiso 1 1 calc R
H27B H 0.1857 1.3344 0.1971 0.061 Uiso 1 1 calc R
H27C H 0.2108 1.3124 0.1266 0.061 Uiso 1 1 calc R
C30 C 0.2241(3) 0.8689(2) 0.27918(13) 0.0364(9) Uani 1 1 d .
H30A H 0.2174 0.9392 0.2836 0.055 Uiso 1 1 calc R
H30B H 0.3027 0.8502 0.2824 0.055 Uiso 1 1 calc R
H30C H 0.1813 0.8368 0.3115 0.055 Uiso 1 1 calc R
C31 C 0.0192(3) 0.8703(3) 0.20027(16) 0.0396(9) Uani 1 1 d .
H31A H 0.0139 0.9395 0.2096 0.059 Uiso 1 1 calc R
H31B H -0.0237 0.8334 0.2304 0.059 Uiso 1 1 calc R
H31C H -0.0108 0.8583 0.1593 0.059 Uiso 1 1 calc R
C32 C 0.1755(3) 0.6956(2) 0.20249(15) 0.0387(9) Uani 1 1 d .
H32A H 0.2534 0.6747 0.2056 0.058 Uiso 1 1 calc R
H32B H 0.1433 0.6712 0.1643 0.058 Uiso 1 1 calc R
H32C H 0.1333 0.6701 0.2373 0.058 Uiso 1 1 calc R
C33 C 0.1279(3) 0.9880(2) 0.04587(14) 0.0387(9) Uani 1 1 d .
H33A H 0.1693 1.0479 0.0537 0.058 Uiso 1 1 calc R
H33B H 0.0581 0.9888 0.0691 0.058 Uiso 1 1 calc R
H33C H 0.1112 0.9831 0.0021 0.058 Uiso 1 1 calc R
C34 C 0.1350(3) 0.7713(2) 0.04550(15) 0.0453(10) Uani 1 1 d .
H34A H 0.1762 0.7133 0.0577 0.068 Uiso 1 1 calc R
H34B H 0.1259 0.7720 0.0010 0.068 Uiso 1 1 calc R
H34C H 0.0614 0.7711 0.0650 0.068 Uiso 1 1 calc R
C35 C 0.3470(3) 0.8823(3) 0.02508(13) 0.0397(9) Uani 1 1 d .
H35A H 0.3913 0.9392 0.0363 0.060 Uiso 1 1 calc R
H35B H 0.3298 0.8846 -0.0187 0.060 Uiso 1 1 calc R
H35C H 0.3896 0.8235 0.0341 0.060 Uiso 1 1 calc R
H1A H 0.485(3) 0.882(2) 0.1961(13) 0.047(10) Uiso 1 1 d .
H2A H 0.611(3) 1.244(2) 0.1320(12) 0.026(8) Uiso 1 1 d .
H3A H 0.499(3) 1.266(2) 0.2312(12) 0.024(9) Uiso 1 1 d .

loop_
_atom_site_aniso_label
_atom_site_aniso_U_11
_atom_site_aniso_U_22
_atom_site_aniso_U_33
_atom_site_aniso_U_23
_atom_site_aniso_U_13
_atom_site_aniso_U_12
Zn1 0.02190(17) 0.02005(16) 0.02117(17) 0.00325(16) -0.00029(16) -0.00192(16)
Si1 0.0220(5) 0.0257(5) 0.0266(5) 0.0061(4) 0.0027(4) -0.0014(4)
Si2 0.0299(5) 0.0252(5) 0.0211(4) -0.0004(4) -0.0042(4) -0.0021(4)
N1 0.0188(13) 0.0197(13) 0.0157(12) 0.0018(11) 0.0035(10) -0.0005(11)
N2 0.0222(13) 0.0161(12) 0.0121(12) 0.0026(10) 0.0005(10) 0.0009(10)
N3 0.0220(14) 0.0263(14) 0.0228(13) 0.0027(11) -0.0030(10) -0.0073(11)
C1 0.0194(14) 0.0192(14) 0.0138(15) 0.0034(13) -0.0019(11) 0.0035(11)
C2 0.0261(17) 0.0202(16) 0.0202(17) -0.0017(13) 0.0016(13) -0.0069(14)
C3 0.0289(17) 0.0179(16) 0.0193(16) -0.0045(14) -0.0028(14) -0.0033(14)
C4 0.0252(17) 0.0187(15) 0.0171(15) -0.0004(12) 0.0070(13) -0.0083(12)
C5 0.0271(19) 0.0213(15) 0.0265(17) 0.0031(14) 0.0076(13) -0.0057(13)
C6 0.043(2) 0.0248(17) 0.038(2) -0.0023(16) 0.0183(18) -0.0001(16)
C7 0.067(3) 0.0313(18) 0.0226(18) -0.0034(15) 0.0195(19) -0.004(2)
C8 0.051(2) 0.037(2) 0.0174(17) 0.0023(15) 0.0063(15) -0.0077(17)
C9 0.0374(19) 0.0256(17) 0.0193(16) 0.0023(15) 0.0046(14) -0.0052(15)
C10 0.0243(18) 0.0280(17) 0.0349(19) 0.0007(15) 0.0042(15) 0.0044(14)
C11 0.032(2) 0.042(2) 0.057(2) -0.0010(19) -0.0082(17) 0.0010(18)
C12 0.044(2) 0.0317(19) 0.055(2) 0.0040(19) -0.0041(19) 0.0013(18)
C13 0.035(2) 0.0430(19) 0.0205(16) 0.0136(15) 0.0048(16) 0.0026(18)
C14 0.048(3) 0.063(3) 0.043(2) 0.018(2) -0.012(2) 0.000(2)
C15 0.055(2) 0.037(2) 0.032(2) 0.0018(16) -0.0010(18) 0.0119(19)
C16 0.0225(15) 0.0154(14) 0.0143(14) -0.0006(12) 0.0015(12) 0.0001(12)
C17 0.0248(17) 0.0183(15) 0.0163(15) -0.0027(13) 0.0002(12) 0.0012(13)
C18 0.0242(17) 0.0352(18) 0.0222(17) 0.0015(14) 0.0023(13) 0.0095(14)
C19 0.0297(18) 0.0410(19) 0.0204(17) 0.0027(15) 0.0099(13) 0.0052(15)
C20 0.0308(19) 0.0374(19) 0.0178(15) 0.0032(15) 0.0021(14) 0.0061(15)
C21 0.0260(16) 0.0212(14) 0.0200(16) 0.0000(12) -0.0003(13) 0.0028(14)
C22 0.0249(15) 0.0326(18) 0.0174(14) 0.0027(15) -0.0023(14) 0.0041(13)
C23 0.030(2) 0.043(2) 0.046(2) -0.0039(18) -0.0033(17) -0.0001(17)
C24 0.039(2) 0.037(2) 0.059(3) -0.0059(18) -0.0129(19) 0.0101(17)
C25 0.0266(17) 0.0313(17) 0.0198(17) 0.0003(14) 0.0019(14) 0.0088(14)
C26 0.0339(18) 0.0429(19) 0.0221(16) 0.0004(17) -0.0055(15) 0.0087(15)
C27 0.0316(19) 0.047(2) 0.043(2) 0.024(2) -0.0021(18) 0.0023(16)
C30 0.043(2) 0.043(2) 0.0239(18) 0.0094(16) 0.0064(15) 0.0000(18)
C31 0.0265(19) 0.039(2) 0.053(2) 0.0173(18) 0.0053(17) -0.0003(16)
C32 0.039(2) 0.0319(19) 0.045(2) 0.0139(17) 0.0130(18) 0.0006(17)
C33 0.052(2) 0.042(2) 0.0218(17) 0.0009(16) -0.0041(17) 0.0102(19)
C34 0.058(3) 0.040(2) 0.038(2) -0.0037(17) -0.0152(19) -0.0093(19)
C35 0.045(2) 0.053(2) 0.0210(17) 0.0022(17) 0.0007(15) 0.0061(19)

loop_
_atom_type_symbol
_atom_type_description
_atom_type_scat_dispersion_real
_atom_type_scat_dispersion_imag
_atom_type_scat_source
Zn Zn 0.2839 1.4301 'International Tables Vol C Tables 4.2.6.8 and 6.1.1.4'
Si Si 0.0817 0.0704 'International Tables Vol C Tables 4.2.6.8 and 6.1.1.4'
N N 0.0061 0.0033 'International Tables Vol C Tables 4.2.6.8 and 6.1.1.4'
C C 0.0033 0.0016 'International Tables Vol C Tables 4.2.6.8 and 6.1.1.4'
H H 0.0000 0.0000 'International Tables Vol C Tables 4.2.6.8 and 6.1.1.4'

loop_
_geom_angle_atom_site_label_1
_geom_angle_atom_site_label_2
_geom_angle_atom_site_label_3
_geom_angle
N3 Zn1 C1 125.87(10)
N3 Zn1 H1A 126.2(11)
C1 Zn1 H1A 107.9(11)
N3 Si1 C30 110.29(14)
N3 Si1 C31 111.32(14)
C30 Si1 C31 106.87(16)
N3 Si1 C32 113.61(14)
C30 Si1 C32 105.46(15)
C31 Si1 C32 108.92(15)
N3 Si2 C35 109.31(13)
N3 Si2 C34 113.99(14)
C35 Si2 C34 106.55(17)
N3 Si2 C33 112.06(13)
C35 Si2 C33 108.50(16)
C34 Si2 C33 106.15(16)
C1 N1 C2 111.0(2)
C1 N1 C4 125.5(2)
C2 N1 C4 123.5(2)
C1 N2 C3 111.4(2)
C1 N2 C16 124.3(2)
C3 N2 C16 124.1(2)
Si2 N3 Si1 126.22(14)
Si2 N3 Zn1 116.58(13)
Si1 N3 Zn1 116.69(12)
N1 C1 N2 103.9(2)
N1 C1 Zn1 130.29(19)
N2 C1 Zn1 120.85(18)
C3 C2 N1 107.2(3)
C3 C2 H2A 132.4(16)
N1 C2 H2A 120.4(16)
C2 C3 N2 106.4(3)
C2 C3 H3A 133(2)
N2 C3 H3A 120(2)
C5 C4 C9 123.7(3)
C5 C4 N1 118.5(3)
C9 C4 N1 117.8(3)
C6 C5 C4 116.8(3)
C6 C5 C10 121.4(3)
C4 C5 C10 121.8(3)
C7 C6 C5 121.0(3)
C7 C6 H6A 119.5
C5 C6 H6A 119.5
C8 C7 C6 121.2(3)
C8 C7 H7A 119.4
C6 C7 H7A 119.4
C7 C8 C9 120.9(3)
C7 C8 H8A 119.5
C9 C8 H8A 119.5
C8 C9 C4 116.3(3)
C8 C9 C13 121.4(3)
C4 C9 C13 122.2(3)
C5 C10 C11 110.6(3)
C5 C10 C12 112.7(3)
C11 C10 C12 110.7(3)
C5 C10 H10A 107.6
C11 C10 H10A 107.6
C12 C10 H10A 107.6
C10 C11 H11A 109.5
C10 C11 H11B 109.5
H11A C11 H11B 109.5
C10 C11 H11C 109.5
H11A C11 H11C 109.5
H11B C11 H11C 109.5
C10 C12 H12A 109.5
C10 C12 H12B 109.5
H12A C12 H12B 109.5
C10 C12 H12C 109.5
H12A C12 H12C 109.5
H12B C12 H12C 109.5
C9 C13 C14 113.3(3)
C9 C13 C15 111.5(3)
C14 C13 C15 109.3(3)
C9 C13 H13A 107.5
C14 C13 H13A 107.5
C15 C13 H13A 107.5
C13 C14 H14A 109.5
C13 C14 H14B 109.5
H14A C14 H14B 109.5
C13 C14 H14C 109.5
H14A C14 H14C 109.5
H14B C14 H14C 109.5
C13 C15 H15A 109.5
C13 C15 H15B 109.5
H15A C15 H15B 109.5
C13 C15 H15C 109.5
H15A C15 H15C 109.5
H15B C15 H15C 109.5
C17 C16 C21 123.1(3)
C17 C16 N2 118.1(2)
C21 C16 N2 118.8(3)
C18 C17 C16 117.2(3)
C18 C17 C25 121.5(3)
C16 C17 C25 121.2(3)
C19 C18 C17 121.2(3)
C19 C18 H18A 119.4
C17 C18 H18A 119.4
C18 C19 C20 120.5(3)
C18 C19 H19A 119.7
C20 C19 H19A 119.7
C19 C20 C21 121.3(3)
C19 C20 H20A 119.4
C21 C20 H20A 119.4
C20 C21 C16 116.7(3)
C20 C21 C22 120.0(2)
C16 C21 C22 123.3(3)
C21 C22 C23 112.0(2)
C21 C22 C24 111.3(3)
C23 C22 C24 109.8(3)
C21 C22 H22A 107.9
C23 C22 H22A 107.9
C24 C22 H22A 107.9
C22 C23 H23A 109.5
C22 C23 H23B 109.5
H23A C23 H23B 109.5
C22 C23 H23C 109.5
H23A C23 H23C 109.5
H23B C23 H23C 109.5
C22 C24 H24A 109.5
C22 C24 H24B 109.5
H24A C24 H24B 109.5
C22 C24 H24C 109.5
H24A C24 H24C 109.5
H24B C24 H24C 109.5
C17 C25 C26 113.3(3)
C17 C25 C27 110.8(3)
C26 C25 C27 110.2(3)
C17 C25 H25A 107.4
C26 C25 H25A 107.4
C27 C25 H25A 107.4
C25 C26 H26A 109.5
C25 C26 H26B 109.5
H26A C26 H26B 109.5
C25 C26 H26C 109.5
H26A C26 H26C 109.5
H26B C26 H26C 109.5
C25 C27 H27A 109.5
C25 C27 H27B 109.5
H27A C27 H27B 109.5
C25 C27 H27C 109.5
H27A C27 H27C 109.5
H27B C27 H27C 109.5
Si1 C30 H30A 109.5
Si1 C30 H30B 109.5
H30A C30 H30B 109.5
Si1 C30 H30C 109.5
H30A C30 H30C 109.5
H30B C30 H30C 109.5
Si1 C31 H31A 109.5
Si1 C31 H31B 109.5
H31A C31 H31B 109.5
Si1 C31 H31C 109.5
H31A C31 H31C 109.5
H31B C31 H31C 109.5
Si1 C32 H32A 109.5
Si1 C32 H32B 109.5
H32A C32 H32B 109.5
Si1 C32 H32C 109.5
H32A C32 H32C 109.5
H32B C32 H32C 109.5
Si2 C33 H33A 109.5
Si2 C33 H33B 109.5
H33A C33 H33B 109.5
Si2 C33 H33C 109.5
H33A C33 H33C 109.5
H33B C33 H33C 109.5
Si2 C34 H34A 109.5
Si2 C34 H34B 109.5
H34A C34 H34B 109.5
Si2 C34 H34C 109.5
H34A C34 H34C 109.5
H34B C34 H34C 109.5
Si2 C35 H35A 109.5
Si2 C35 H35B 109.5
H35A C35 H35B 109.5
Si2 C35 H35C 109.5
H35A C35 H35C 109.5
H35B C35 H35C 109.5

loop_
_geom_bond_atom_site_label_1
_geom_bond_atom_site_label_2
_geom_bond_distance
Zn1 N3 1.925(2)
Zn1 C1 2.081(3)
Zn1 H1A 1.53(3)
Si1 N3 1.704(2)
Si1 C30 1.864(3)
Si1 C31 1.875(3)
Si1 C32 1.883(3)
Si2 N3 1.701(2)
Si2 C35 1.873(3)
Si2 C34 1.875(3)
Si2 C33 1.875(3)
N1 C1 1.352(3)
N1 C2 1.391(3)
N1 C4 1.449(3)
N2 C1 1.363(3)
N2 C3 1.386(4)
N2 C16 1.448(3)
C2 C3 1.335(4)
C2 H2A 0.95(3)
C3 H3A 0.87(3)
C4 C5 1.395(4)
C4 C9 1.411(4)
C5 C6 1.391(4)
C5 C10 1.518(4)
C6 C7 1.378(4)
C6 H6A 0.9500
C7 C8 1.373(5)
C7 H7A 0.9500
C8 C9 1.396(4)
C8 H8A 0.9500
C9 C13 1.518(5)
C10 C11 1.528(4)
C10 C12 1.537(4)
C10 H10A 1.0000
C11 H11A 0.9800
C11 H11B 0.9800
C11 H11C 0.9800
C12 H12A 0.9800
C12 H12B 0.9800
C12 H12C 0.9800
C13 C14 1.526(5)
C13 C15 1.531(4)
C13 H13A 1.0000
C14 H14A 0.9800
C14 H14B 0.9800
C14 H14C 0.9800
C15 H15A 0.9800
C15 H15B 0.9800
C15 H15C 0.9800
C16 C17 1.404(4)
C16 C21 1.407(4)
C17 C18 1.383(4)
C17 C25 1.527(4)
C18 C19 1.380(4)
C18 H18A 0.9500
C19 C20 1.382(4)
C19 H19A 0.9500
C20 C21 1.390(4)
C20 H20A 0.9500
C21 C22 1.509(4)
C22 C23 1.523(4)
C22 C24 1.528(4)
C22 H22A 1.0000
C23 H23A 0.9800
C23 H23B 0.9800
C23 H23C 0.9800
C24 H24A 0.9800
C24 H24B 0.9800
C24 H24C 0.9800
C25 C26 1.533(4)
C25 C27 1.533(4)
C25 H25A 1.0000
C26 H26A 0.9800
C26 H26B 0.9800
C26 H26C 0.9800
C27 H27A 0.9800
C27 H27B 0.9800
C27 H27C 0.9800
C30 H30A 0.9800
C30 H30B 0.9800
C30 H30C 0.9800
C31 H31A 0.9800
C31 H31B 0.9800
C31 H31C 0.9800
C32 H32A 0.9800
C32 H32B 0.9800
C32 H32C 0.9800
C33 H33A 0.9800
C33 H33B 0.9800
C33 H33C 0.9800
C34 H34A 0.9800
C34 H34B 0.9800
C34 H34C 0.9800
C35 H35A 0.9800
C35 H35B 0.9800
C35 H35C 0.9800

loop_
_geom_torsion_atom_site_label_1
_geom_torsion_atom_site_label_2
_geom_torsion_atom_site_label_3
_geom_torsion_atom_site_label_4
_geom_torsion
C35 Si2 N3 Si1 -147.62(19)
C34 Si2 N3 Si1 -28.5(2)
C33 Si2 N3 Si1 92.1(2)
C35 Si2 N3 Zn1 23.8(2)
C34 Si2 N3 Zn1 142.91(17)
C33 Si2 N3 Zn1 -96.50(18)
C30 Si1 N3 Si2 -172.17(18)
C31 Si1 N3 Si2 -53.7(2)
C32 Si1 N3 Si2 69.7(2)
C30 Si1 N3 Zn1 16.4(2)
C31 Si1 N3 Zn1 134.85(16)
C32 Si1 N3 Zn1 -101.74(18)
C1 Zn1 N3 Si2 68.59(19)
C1 Zn1 N3 Si1 -119.13(15)
C2 N1 C1 N2 1.8(3)
C4 N1 C1 N2 -176.5(2)
C2 N1 C1 Zn1 -152.7(2)
C4 N1 C1 Zn1 29.0(4)
C3 N2 C1 N1 -1.4(3)
C16 N2 C1 N1 173.8(2)
C3 N2 C1 Zn1 156.04(19)
C16 N2 C1 Zn1 -28.7(3)
N3 Zn1 C1 N1 -114.2(2)
N3 Zn1 C1 N2 95.0(2)
C1 N1 C2 C3 -1.5(3)
C4 N1 C2 C3 176.8(3)
N1 C2 C3 N2 0.6(3)
C1 N2 C3 C2 0.5(3)
C16 N2 C3 C2 -174.7(2)
C1 N1 C4 C5 -89.8(3)
C2 N1 C4 C5 92.1(3)
C1 N1 C4 C9 91.1(3)
C2 N1 C4 C9 -87.0(3)
C9 C4 C5 C6 1.0(4)
N1 C4 C5 C6 -178.0(3)
C9 C4 C5 C10 179.0(3)
N1 C4 C5 C10 0.0(4)
C4 C5 C6 C7 -0.6(4)
C10 C5 C6 C7 -178.6(3)
C5 C6 C7 C8 0.5(5)
C6 C7 C8 C9 -0.9(5)
C7 C8 C9 C4 1.2(5)
C7 C8 C9 C13 179.8(3)
C5 C4 C9 C8 -1.4(4)
N1 C4 C9 C8 177.7(3)
C5 C4 C9 C13 -179.9(3)
N1 C4 C9 C13 -0.9(4)
C6 C5 C10 C11 81.3(4)
C4 C5 C10 C11 -96.7(3)
C6 C5 C10 C12 -43.2(4)
C4 C5 C10 C12 138.9(3)
C8 C9 C13 C14 34.3(4)
C4 C9 C13 C14 -147.2(3)
C8 C9 C13 C15 -89.6(4)
C4 C9 C13 C15 88.9(3)
C1 N2 C16 C17 -71.0(3)
C3 N2 C16 C17 103.7(3)
C1 N2 C16 C21 110.5(3)
C3 N2 C16 C21 -74.8(3)
C21 C16 C17 C18 -0.9(4)
N2 C16 C17 C18 -179.4(2)
C21 C16 C17 C25 176.3(3)
N2 C16 C17 C25 -2.1(4)
C16 C17 C18 C19 0.9(4)
C25 C17 C18 C19 -176.3(3)
C17 C18 C19 C20 -0.3(5)
C18 C19 C20 C21 -0.4(5)
C19 C20 C21 C16 0.4(4)
C19 C20 C21 C22 -179.3(3)
C17 C16 C21 C20 0.3(4)
N2 C16 C21 C20 178.7(2)
C17 C16 C21 C22 180.0(3)
N2 C16 C21 C22 -1.6(4)
C20 C21 C22 C23 -59.9(4)
C16 C21 C22 C23 120.4(3)
C20 C21 C22 C24 63.5(4)
C16 C21 C22 C24 -116.3(3)
C18 C17 C25 C26 -22.3(4)
C16 C17 C25 C26 160.6(3)
C18 C17 C25 C27 102.1(3)
C16 C17 C25 C27 -75.0(3)
